data_4319380
loop_
_publ_author_name
'Christopher L. Cahill'
'Peter C. Burns'

_publ_contact_author_address
;
 Christopher L. Cahill
 Department of Chemistry 
 George Washington University 
 725 21st Street NW
 Washington DC 20052
;
_publ_contact_author_email cahill@gwu.edu
_publ_section_title
;
 Building Unit and Topological Evolution in the Hydrothermal DABCO-U-F
 System
;
_journal_name_full 'Inorganic Chemistry'
_journal_page_first 1347
_journal_page_last 1351
_journal_paper_doi 10.1021/ic000998z
_journal_volume 40
_journal_year 2001
_chemical_formula_sum 'C6 H14 F6 N2 O4 U2'
_chemical_formula_weight 768.22
_chemical_name_systematic
;
 NDUF-1
;
_space_group_IT_number 14
_symmetry_cell_setting monoclinic
_symmetry_space_group_name_Hall '-P 2ybc'
_symmetry_space_group_name_H-M 'P 1 21/c 1'
_atom_sites_solution_hydrogens geom
_atom_sites_solution_primary direct
_atom_sites_solution_secondary difmap
_audit_conform_dict_location ftp://ftp.iucr.org/cifdics/cif_core.dic
_audit_conform_dict_name cif_core.dic
_audit_conform_dict_version 2.1
_audit_creation_date 2000-09-06T18:09:39-00:00
_audit_creation_method 'WinGX routine CIF_UPDATE'
_cell_angle_alpha 90
_cell_angle_beta 91.068(4)
_cell_angle_gamma 90
_cell_formula_units_Z 4
_cell_length_a 6.9797(15)
_cell_length_b 8.3767(15)
_cell_length_c 23.760(5)
_cell_measurement_temperature 293(2)
_cell_volume 1388.9(5)
_computing_molecular_graphics 'CrystalMaker (Palmer, 1999)'
_computing_publication_material 'WINGX (Farrugia, 1999)'
_computing_structure_refinement 'SHELXL-97 (Sheldrick, 1997)'
_computing_structure_solution 'SHELXS-97 (Sheldrick, 1990)'
_diffrn_ambient_temperature 293(2)
_diffrn_measured_fraction_theta_full 0.663
_diffrn_measured_fraction_theta_max 0.663
_diffrn_radiation_monochromator graphite
_diffrn_radiation_type MoK\a
_diffrn_radiation_wavelength 0.71073
_diffrn_reflns_av_R_equivalents 0.0767
_diffrn_reflns_av_unetI/netI 0.1428
_diffrn_reflns_limit_h_max 8
_diffrn_reflns_limit_h_min -9
_diffrn_reflns_limit_k_max 5
_diffrn_reflns_limit_k_min -6
_diffrn_reflns_limit_l_max 11
_diffrn_reflns_limit_l_min -31
_diffrn_reflns_number 3771
_diffrn_reflns_theta_full 28.27
_diffrn_reflns_theta_max 28.27
_diffrn_reflns_theta_min 2.92
_exptl_absorpt_coefficient_mu 23.370
_exptl_absorpt_correction_type
;
Semi-Emiprical, XPREP (Bruker XRAY 1998)
;
_exptl_crystal_colour pale_yellow
_exptl_crystal_density_diffrn 3.675
_exptl_crystal_density_method 'not measured'
_exptl_crystal_F_000 1328
_exptl_crystal_size_max 0.10
_exptl_crystal_size_mid 0.05
_exptl_crystal_size_min 0.05
_refine_diff_density_max 1.933
_refine_diff_density_min -2.009
_refine_diff_density_rms 0.430
_refine_ls_extinction_coef 0.00039(8)
_refine_ls_extinction_expression Fc^*^=kFc[1+0.001xFc^2^\l^3^/sin(2\q)]^-1/4^
_refine_ls_extinction_method SHELXL
_refine_ls_goodness_of_fit_ref 0.952
_refine_ls_hydrogen_treatment mixed
_refine_ls_matrix_type full
_refine_ls_number_parameters 182
_refine_ls_number_reflns 2286
_refine_ls_number_restraints 0
_refine_ls_restrained_S_all 0.952
_refine_ls_R_factor_all 0.1056
_refine_ls_R_factor_gt 0.0528
_refine_ls_shift/su_max 2.671
_refine_ls_shift/su_mean 0.017
_refine_ls_structure_factor_coef Fsqd
_refine_ls_weighting_details 'calc w=1/[\s^2^(Fo^2^)+(0.0400P)^2^+0.0000P] where P=(Fo^2^+2Fc^2^)/3'
_refine_ls_weighting_scheme calc
_refine_ls_wR_factor_gt 0.1101
_refine_ls_wR_factor_ref 0.1211
_reflns_number_gt 1320
_reflns_number_total 2286
_reflns_threshold_expression >2sigma(I)
_cod_data_source_file ic000998z_1.cif
_cod_data_source_block NDUF-1
_cod_database_code 4319380

loop_
_symmetry_equiv_pos_as_xyz
'x, y, z'
'-x, y+1/2, -z+1/2'
'-x, -y, -z'
'x, -y-1/2, z-1/2'

loop_
_atom_site_label
_atom_site_type_symbol
_atom_site_fract_x
_atom_site_fract_y
_atom_site_fract_z
_atom_site_U_iso_or_equiv
_atom_site_adp_type
_atom_site_occupancy
_atom_site_symmetry_multiplicity
_atom_site_calc_flag
_atom_site_refinement_flags
_atom_site_disorder_assembly
_atom_site_disorder_group
U1 U -0.01315(11) 0.29510(13) 0.27832(4) 0.0199(3) Uani 1 1 d . . .
U2 U -0.05457(11) 0.33290(13) 0.44205(4) 0.0206(3) Uani 1 1 d . . .
F1 F -0.0954(17) 0.1673(16) 0.3643(6) 0.026(4) Uani 1 1 d . . .
F2 F 0.0168(16) 0.2926(18) 0.1857(6) 0.029(4) Uani 1 1 d . . .
F3 F -0.0637(17) 0.4089(17) 0.5374(6) 0.030(4) Uani 1 1 d . . .
F4 F 0.0175(19) 0.4553(18) 0.3585(6) 0.036(4) Uani 1 1 d . . .
F5 F -0.1105(19) 0.0413(18) 0.2509(6) 0.038(4) Uani 1 1 d . . .
F6 F -0.1774(19) 0.1318(17) 0.4860(6) 0.036(4) Uani 1 1 d . . .
O1 O 0.227(2) 0.2225(19) 0.2879(8) 0.030(5) Uani 1 1 d . . .
O2 O -0.254(2) 0.3650(19) 0.2693(8) 0.034(5) Uani 1 1 d . . .
O3 O 0.182(2) 0.258(2) 0.4518(9) 0.039(5) Uani 1 1 d . . .
O4 O -0.289(2) 0.414(2) 0.4313(8) 0.036(5) Uani 1 1 d . . .
N1 N 0.352(3) 0.344(3) 0.1414(11) 0.039(7) Uani 1 1 d . . .
N2 N -0.639(3) -0.221(3) 0.4096(9) 0.035(7) Uani 1 1 d . . .
C1 C -0.533(4) 0.208(3) 0.5451(14) 0.047(9) Uani 1 1 d . . .
H1A H -0.5479 0.3069 0.5240 0.080 Uiso 1 1 calc R . .
H1B H -0.5139 0.1206 0.5192 0.080 Uiso 1 1 calc R . .
C2 C 0.295(3) 0.322(3) 0.0838(12) 0.027(7) Uani 1 1 d . . .
H2A H 0.2271 0.4161 0.0708 0.080 Uiso 1 1 calc R . .
H2B H 0.2081 0.2319 0.0811 0.080 Uiso 1 1 calc R . .
C3 C -0.333(3) 0.433(3) 0.1118(11) 0.026(7) Uani 1 1 d . . .
H3A H -0.3113 0.5065 0.0809 0.080 Uiso 1 1 calc R . .
H3B H -0.2197 0.4340 0.1361 0.080 Uiso 1 1 calc R . .
C4 C -0.490(4) -0.010(4) 0.3541(16) 0.068(13) Uani 1 1 d . . .
H4A H -0.5247 0.0126 0.3152 0.080 Uiso 1 1 calc R . .
H4B H -0.4318 0.0846 0.3709 0.080 Uiso 1 1 calc R . .
C5 C -0.619(4) -0.353(4) 0.3677(14) 0.048(9) Uani 1 1 d . . .
H5A H -0.7337 -0.3624 0.3444 0.080 Uiso 1 1 calc R . .
H5B H -0.5945 -0.4536 0.3865 0.080 Uiso 1 1 calc R . .
C6 C -0.448(4) -0.304(4) 0.3322(13) 0.061(10) Uani 1 1 d . . .
H6A H -0.3564 -0.3912 0.3308 0.080 Uiso 1 1 calc R . .
H6B H -0.4906 -0.2802 0.2941 0.080 Uiso 1 1 calc R . .

loop_
_atom_site_aniso_label
_atom_site_aniso_U_11
_atom_site_aniso_U_22
_atom_site_aniso_U_33
_atom_site_aniso_U_23
_atom_site_aniso_U_13
_atom_site_aniso_U_12
U1 0.0238(5) 0.0131(9) 0.0227(5) 0.0002(5) 0.0004(4) 0.0009(4)
U2 0.0235(4) 0.0154(8) 0.0228(5) -0.0006(5) 0.0006(3) -0.0003(4)
F1 0.048(8) 0.000(10) 0.029(8) -0.004(7) 0.002(6) -0.009(6)
F2 0.026(7) 0.040(12) 0.021(8) 0.002(8) 0.001(5) 0.002(6)
F3 0.035(8) 0.029(12) 0.027(9) -0.015(8) 0.000(6) -0.008(6)
F4 0.061(10) 0.000(11) 0.047(11) -0.008(8) 0.005(8) -0.012(7)
F5 0.044(8) 0.043(12) 0.025(9) -0.013(8) -0.001(7) -0.007(7)
F6 0.049(9) 0.018(12) 0.042(10) 0.001(8) 0.014(7) -0.004(7)
O1 0.033(9) 0.010(13) 0.046(12) -0.008(10) -0.004(8) 0.000(7)
O2 0.020(8) 0.000(12) 0.082(16) -0.026(10) -0.007(8) 0.002(7)
O3 0.026(9) 0.030(15) 0.063(15) -0.013(11) 0.002(9) 0.000(8)
O4 0.037(10) 0.009(15) 0.062(15) -0.028(11) -0.008(9) 0.010(8)
N1 0.027(11) 0.036(19) 0.054(17) -0.001(14) 0.007(10) 0.008(11)
N2 0.031(11) 0.05(2) 0.028(13) 0.017(14) 0.005(9) -0.003(11)
C1 0.065(19) 0.00(2) 0.07(3) -0.002(18) 0.001(17) 0.010(15)
C2 0.022(11) 0.01(2) 0.053(19) -0.004(15) -0.011(11) 0.004(11)
C3 0.032(13) 0.00(2) 0.047(19) 0.006(15) -0.006(11) -0.011(12)
C4 0.040(18) 0.05(3) 0.11(4) 0.03(2) -0.02(2) 0.001(15)
C5 0.042(16) 0.04(3) 0.06(2) -0.009(19) -0.026(15) 0.010(15)
C6 0.054(19) 0.10(3) 0.030(18) 0.00(2) 0.010(14) 0.010(19)

loop_
_atom_type_symbol
_atom_type_description
_atom_type_scat_dispersion_real
_atom_type_scat_dispersion_imag
_atom_type_scat_source
C C 0.0033 0.0016 'International Tables Vol C Tables 4.2.6.8 and 6.1.1.4'
H H 0 0 'International Tables Vol C Tables 4.2.6.8 and 6.1.1.4'
N N 0.0061 0.0033 'International Tables Vol C Tables 4.2.6.8 and 6.1.1.4'
O O 0.0106 0.006 'International Tables Vol C Tables 4.2.6.8 and 6.1.1.4'
U U -9.6767 9.6646 'International Tables Vol C Tables 4.2.6.8 and 6.1.1.4'
F F 0.0171 0.0103 'International Tables Vol C Tables 4.2.6.8 and 6.1.1.4'

loop_
_geom_angle_atom_site_label_1
_geom_angle_atom_site_label_2
_geom_angle_atom_site_label_3
_geom_angle
_geom_angle_site_symmetry_1
_geom_angle_site_symmetry_3
_geom_angle_publ_flag
O2 U1 O1 179.2(8) . . ?
O2 U1 F2 89.4(7) . . ?
O1 U1 F2 91.0(7) . . ?
O2 U1 F5 89.8(6) . . ?
O1 U1 F5 89.6(6) . . ?
F2 U1 F5 75.2(5) . . ?
O2 U1 F4 89.0(7) . . ?
O1 U1 F4 91.1(6) . . ?
F2 U1 F4 143.8(5) . . ?
F5 U1 F4 140.9(5) . . ?
O2 U1 F5 91.5(6) . 2 ?
O1 U1 F5 89.3(6) . 2 ?
F2 U1 F5 70.9(5) . 2 ?
F5 U1 F5 146.04(9) . 2 ?
F4 U1 F5 73.0(5) . 2 ?
O2 U1 F1 90.5(7) . . ?
O1 U1 F1 88.8(6) . . ?
F2 U1 F1 151.1(5) . . ?
F5 U1 F1 75.9(5) . . ?
F4 U1 F1 65.1(5) . . ?
F5 U1 F1 138.0(5) 2 . ?
O2 U1 U2 90.4(6) . . ?
O1 U1 U2 89.3(6) . . ?
F2 U1 U2 175.7(4) . . ?
F5 U1 U2 109.0(4) . . ?
F4 U1 U2 32.0(4) . . ?
F5 U1 U2 104.9(4) 2 . ?
F1 U1 U2 33.2(3) . . ?
O3 U2 O4 178.2(9) . . ?
O3 U2 F6 92.1(7) . . ?
O4 U2 F6 89.6(7) . . ?
O3 U2 F4 93.0(7) . . ?
O4 U2 F4 85.6(7) . . ?
F6 U2 F4 149.1(5) . . ?
O3 U2 F1 89.6(7) . . ?
O4 U2 F1 90.8(6) . . ?
F6 U2 F1 82.8(5) . . ?
F4 U2 F1 66.8(5) . . ?
O3 U2 F3 90.7(7) . . ?
O4 U2 F3 89.7(7) . . ?
F6 U2 F3 74.3(5) . . ?
F4 U2 F3 136.1(5) . . ?
F1 U2 F3 157.1(5) . . ?
O3 U2 F3 88.6(7) . 3_566 ?
O4 U2 F3 89.9(6) . 3_566 ?
F6 U2 F3 138.8(5) . 3_566 ?
F4 U2 F3 71.9(5) . 3_566 ?
F1 U2 F3 138.4(5) . 3_566 ?
F3 U2 F3 64.5(6) . 3_566 ?
O3 U2 U1 90.9(7) . . ?
O4 U2 U1 88.5(6) . . ?
F6 U2 U1 116.9(4) . . ?
F4 U2 U1 32.6(4) . . ?
F1 U2 U1 34.2(3) . . ?
F3 U2 U1 168.7(3) . . ?
F3 U2 U1 104.3(3) 3_566 . ?
O3 U2 U2 89.6(6) . 3_566 ?
O4 U2 U2 89.8(5) . 3_566 ?
F6 U2 U2 106.6(4) . 3_566 ?
F4 U2 U2 103.9(4) . 3_566 ?
F1 U2 U2 170.6(3) . 3_566 ?
F3 U2 U2 32.3(3) . 3_566 ?
F3 U2 U2 32.2(3) 3_566 3_566 ?
U1 U2 U2 136.47(4) . 3_566 ?
U2 F1 U1 112.6(5) . . ?
U2 F3 U2 115.5(6) . 3_566 ?
U2 F4 U1 115.5(6) . . ?
U1 F5 U1 141.3(6) . 2_545 ?
C2 N1 C6 113(2) . 2 ?
C2 N1 C4 109(2) . 2 ?
C6 N1 C4 110(2) 2 2 ?
C3 N2 C5 117(2) 2_445 . ?
C3 N2 C1 107(2) 2_445 3_456 ?
C5 N2 C1 115(2) . 3_456 ?
C2 C1 N2 101(2) 4_466 3_456 ?
N1 C2 C1 113(2) . 4_665 ?
N2 C3 C4 111(2) 2_455 2_455 ?
N1 C4 C3 103(2) 2_545 2_445 ?
N2 C5 C6 105(2) . . ?
N1 C6 C5 109(2) 2_545 . ?

loop_
_geom_bond_atom_site_label_1
_geom_bond_atom_site_label_2
_geom_bond_distance
_geom_bond_site_symmetry_2
_geom_bond_publ_flag
U1 O2 1.788(14) . ?
U1 O1 1.796(15) . ?
U1 F2 2.215(13) . ?
U1 F5 2.322(15) . ?
U1 F4 2.337(15) . ?
U1 F5 2.345(15) 2 ?
U1 F1 2.386(13) . ?
U1 U2 3.9190(16) . ?
U2 O3 1.781(16) . ?
U2 O4 1.787(15) . ?
U2 F6 2.167(14) . ?
U2 F4 2.297(15) . ?
U2 F1 2.323(13) . ?
U2 F3 2.355(13) . ?
U2 F3 2.363(13) 3_566 ?
U2 U2 3.990(2) 3_566 ?
F3 U2 2.363(13) 3_566 ?
F5 U1 2.345(15) 2_545 ?
N1 C2 1.43(3) . ?
N1 C6 1.54(4) 2 ?
N1 C4 1.56(4) 2 ?
N2 C3 1.40(3) 2_445 ?
N2 C5 1.50(3) . ?
N2 C1 1.60(3) 3_456 ?
C1 C2 1.55(4) 4_466 ?
C1 N2 1.60(3) 3_456 ?
C2 C1 1.55(4) 4_665 ?
C3 N2 1.40(3) 2_455 ?
C3 C4 1.57(4) 2_455 ?
C4 N1 1.56(4) 2_545 ?
C4 C3 1.57(4) 2_445 ?
C5 C6 1.53(4) . ?
C6 N1 1.54(4) 2_545 ?
